data_7063504
loop_
_publ_author_name
'Arif, Waseem'
'Kumar, Vipin'
'Chetti, Prabhakar'
'Kumar, Ravi'

_publ_section_title
;
 \b-Methoxyphenyl substituted porphyrins: synthesis, characterization and
 comprehensive spectral, structural, electrochemical and theoretical
 analysis
;
_journal_issue 44
_journal_name_full 'New Journal of Chemistry'
_journal_page_first 18848
_journal_page_last 18864
_journal_paper_doi 10.1039/D4NJ03904A
_journal_volume 48
_journal_year 2024
_chemical_formula_moiety 'C60 H44 Cu N4 O4'
_chemical_formula_sum 'C60 H44 Cu N4 O4'
_chemical_formula_weight 948.53
_space_group_crystal_system triclinic
_space_group_IT_number 2
_space_group_name_Hall '-P 1'
_space_group_name_H-M_alt 'P -1'
_atom_sites_solution_hydrogens geom
_audit_creation_method SHELXL-2019/3
_audit_update_record
;
2024-02-05 deposited with the CCDC.	2024-10-21 downloaded from the CCDC.
;
_cell_angle_alpha 65.629(2)
_cell_angle_beta 76.969(2)
_cell_angle_gamma 89.430(2)
_cell_formula_units_Z 2
_cell_length_a 13.2014(7)
_cell_length_b 13.3397(7)
_cell_length_c 14.8686(7)
_cell_measurement_reflns_used 9910
_cell_measurement_temperature 298(2)
_cell_measurement_theta_max 30.16
_cell_measurement_theta_min 2.84
_cell_volume 2313.5(2)
_computing_cell_refinement 'APEX4 V8.40B (Bruker, 2021)'
_computing_data_collection 'APEX4 (Bruker, v2021.4-0)'
_computing_data_reduction 'SAINT/XPREP (Bruker, 2021)'
_computing_publication_material 'SHELXL-2019/3 (Sheldrick, 2019)'
_computing_structure_refinement 'SHELXL-2019/3 (Sheldrick, 2019)'
_computing_structure_solution 'SHELXT-2018/2 (Sheldrick, 2018)'
_diffrn_ambient_temperature 298(2)
_diffrn_measured_fraction_theta_full 0.998
_diffrn_measured_fraction_theta_max 0.999
_diffrn_measurement_device_type 'Bruker D8 VENTURE diffractometer with PHOTON II detector'
_diffrn_measurement_method '\w and \f scan'
_diffrn_radiation_monochromator graphite
_diffrn_radiation_source 'fine-focus sealed tube'
_diffrn_radiation_type MoK\a
_diffrn_radiation_wavelength 0.71073
_diffrn_reflns_av_R_equivalents 0.0604
_diffrn_reflns_av_unetI/netI 0.0308
_diffrn_reflns_Laue_measured_fraction_full 0.998
_diffrn_reflns_Laue_measured_fraction_max 0.999
_diffrn_reflns_limit_h_max 16
_diffrn_reflns_limit_h_min -16
_diffrn_reflns_limit_k_max 17
_diffrn_reflns_limit_k_min -17
_diffrn_reflns_limit_l_max 18
_diffrn_reflns_limit_l_min -18
_diffrn_reflns_number 99719
_diffrn_reflns_point_group_measured_fraction_full 0.998
_diffrn_reflns_point_group_measured_fraction_max 0.999
_diffrn_reflns_theta_full 25.242
_diffrn_reflns_theta_max 26.994
_diffrn_reflns_theta_min 2.876
_exptl_absorpt_coefficient_mu 0.528
_exptl_absorpt_correction_T_max 0.7461
_exptl_absorpt_correction_T_min 0.6693
_exptl_absorpt_correction_type multi-scan
_exptl_absorpt_process_details 'SADABS (Bruker, 2016)'
_exptl_crystal_colour brown
_exptl_crystal_density_diffrn 1.362
_exptl_crystal_description plate
_exptl_crystal_F_000 986
_exptl_crystal_size_max 0.540
_exptl_crystal_size_mid 0.110
_exptl_crystal_size_min 0.032
_refine_diff_density_max 0.341
_refine_diff_density_min -0.285
_refine_diff_density_rms 0.055
_refine_ls_extinction_method none
_refine_ls_goodness_of_fit_ref 1.082
_refine_ls_hydrogen_treatment constr
_refine_ls_matrix_type full
_refine_ls_number_parameters 622
_refine_ls_number_reflns 10063
_refine_ls_number_restraints 0
_refine_ls_restrained_S_all 1.082
_refine_ls_R_factor_all 0.0579
_refine_ls_R_factor_gt 0.0415
_refine_ls_shift/su_max 0.002
_refine_ls_shift/su_mean 0.000
_refine_ls_structure_factor_coef Fsqd
_refine_ls_weighting_details 'w=1/[\s^2^(Fo^2^)+(0.0422P)^2^+1.3843P] where P=(Fo^2^+2Fc^2^)/3'
_refine_ls_weighting_scheme calc
_refine_ls_wR_factor_gt 0.0946
_refine_ls_wR_factor_ref 0.1037
_reflns_Friedel_coverage 0.000
_reflns_number_gt 8172
_reflns_number_total 10063
_reflns_threshold_expression 'I > 2\s(I)'
_cod_data_source_file d4nj03904a2.cif
_cod_data_source_block 6DCU
_cod_depositor_comments 'Adding full bibliography for 7063503--7063505.cif.'
_cod_database_code 7063504
_shelx_shelxl_version_number 2019/3
_shelx_space_group_comment
;
The symmetry employed for this shelxl refinement is uniquely defined
by the following loop, which should always be used as a source of
symmetry information in preference to the above space-group names.
They are only intended as comments.
;
_shelx_estimated_absorpt_t_min 0.764
_shelx_estimated_absorpt_t_max 0.983

loop_
_space_group_symop_operation_xyz
'x, y, z'
'-x, -y, -z'

loop_
_atom_site_label
_atom_site_type_symbol
_atom_site_fract_x
_atom_site_fract_y
_atom_site_fract_z
_atom_site_U_iso_or_equiv
_atom_site_adp_type
_atom_site_occupancy
_atom_site_site_symmetry_order
_atom_site_calc_flag
_atom_site_refinement_flags_posn
_atom_site_refinement_flags_adp
_atom_site_refinement_flags_occupancy
_atom_site_disorder_assembly
_atom_site_disorder_group
C1 C 0.80194(15) 0.52910(16) 0.59897(15) 0.0256(4) Uani 1 1 d . . . . .
C2 C 0.82680(16) 0.52275(17) 0.69119(16) 0.0292(4) Uani 1 1 d . . . . .
C3 C 0.78731(17) 0.42154(18) 0.76601(16) 0.0298(4) Uani 1 1 d . . . . .
C4 C 0.73858(15) 0.36399(17) 0.72004(15) 0.0263(4) Uani 1 1 d . . . . .
C5 C 0.70183(16) 0.25164(17) 0.76611(15) 0.0270(4) Uani 1 1 d . . . . .
C6 C 0.63809(16) 0.20568(16) 0.72675(15) 0.0272(4) Uani 1 1 d . . . . .
C7 C 0.59818(18) 0.09157(18) 0.77169(17) 0.0349(5) Uani 1 1 d . . . . .
H7 H 0.615113 0.034905 0.827045 0.042 Uiso 1 1 calc R U . . .
C8 C 0.53138(18) 0.08207(18) 0.71838(17) 0.0353(5) Uani 1 1 d . . . . .
H8 H 0.492684 0.017709 0.731129 0.042 Uiso 1 1 calc R U . . .
C9 C 0.53094(16) 0.18923(16) 0.63856(16) 0.0275(4) Uani 1 1 d . . . . .
C10 C 0.47040(16) 0.21365(17) 0.56728(16) 0.0278(4) Uani 1 1 d . . . . .
C11 C 0.48257(15) 0.31418(17) 0.48206(16) 0.0274(4) Uani 1 1 d . . . . .
C12 C 0.42243(17) 0.34206(18) 0.40712(17) 0.0325(5) Uani 1 1 d . . . . .
H12 H 0.364117 0.300595 0.410915 0.039 Uiso 1 1 calc R U . . .
C13 C 0.46591(17) 0.43911(19) 0.33047(17) 0.0338(5) Uani 1 1 d . . . . .
H13 H 0.443468 0.477068 0.271310 0.041 Uiso 1 1 calc R U . . .
C14 C 0.55357(16) 0.47331(17) 0.35696(15) 0.0272(4) Uani 1 1 d . . . . .
C15 C 0.62440(17) 0.56470(17) 0.29285(15) 0.0284(4) Uani 1 1 d . . . . .
C16 C 0.70495(17) 0.60014(17) 0.32272(15) 0.0289(4) Uani 1 1 d . . . . .
C17 C 0.78348(19) 0.68983(19) 0.25724(17) 0.0367(5) Uani 1 1 d . . . . .
H17 H 0.791871 0.731437 0.187722 0.044 Uiso 1 1 calc R U . . .
C18 C 0.84272(19) 0.70241(19) 0.31539(17) 0.0380(5) Uani 1 1 d . . . . .
H18 H 0.899310 0.754743 0.293580 0.046 Uiso 1 1 calc R U . . .
C19 C 0.80226(16) 0.62002(17) 0.41730(16) 0.0287(4) Uani 1 1 d . . . . .
C20 C 0.83830(16) 0.61271(16) 0.50099(16) 0.0265(4) Uani 1 1 d . . . . .
C21 C 0.92231(16) 0.70002(17) 0.48032(15) 0.0286(4) Uani 1 1 d . . . . .
C22 C 1.02671(18) 0.6810(2) 0.45948(18) 0.0390(5) Uani 1 1 d . . . . .
H22 H 1.044799 0.613633 0.459060 0.047 Uiso 1 1 calc R U . . .
C23 C 1.10422(19) 0.7622(2) 0.43928(19) 0.0470(6) Uani 1 1 d . . . . .
H23 H 1.174070 0.748993 0.425422 0.056 Uiso 1 1 calc R U . . .
C24 C 1.0784(2) 0.8614(2) 0.4396(2) 0.0519(7) Uani 1 1 d . . . . .
H24 H 1.130632 0.915066 0.427160 0.062 Uiso 1 1 calc R U . . .
C25 C 0.9754(2) 0.8821(2) 0.4584(2) 0.0521(7) Uani 1 1 d . . . . .
H25 H 0.957948 0.950042 0.457906 0.062 Uiso 1 1 calc R U . . .
C26 C 0.89764(19) 0.80168(19) 0.47808(19) 0.0397(5) Uani 1 1 d . . . . .
H26 H 0.828055 0.816328 0.489899 0.048 Uiso 1 1 calc R U . . .
C27 C 0.61834(17) 0.62474(19) 0.18422(16) 0.0332(5) Uani 1 1 d . . . . .
C28 C 0.6353(2) 0.5709(2) 0.1208(2) 0.0535(7) Uani 1 1 d . . . . .
H28 H 0.648934 0.497054 0.146212 0.064 Uiso 1 1 calc R U . . .
C29 C 0.6322(3) 0.6263(3) 0.0196(2) 0.0730(10) Uani 1 1 d . . . . .
H29 H 0.643448 0.589327 -0.022382 0.088 Uiso 1 1 calc R U . . .
C30 C 0.6128(3) 0.7347(3) -0.0188(2) 0.0698(10) Uani 1 1 d . . . . .
H30 H 0.610491 0.771342 -0.086679 0.084 Uiso 1 1 calc R U . . .
C31 C 0.5967(2) 0.7894(3) 0.0426(2) 0.0593(8) Uani 1 1 d . . . . .
H31 H 0.584378 0.863602 0.016144 0.071 Uiso 1 1 calc R U . . .
C32 C 0.5988(2) 0.7347(2) 0.14438(19) 0.0448(6) Uani 1 1 d . . . . .
H32 H 0.586998 0.772120 0.185921 0.054 Uiso 1 1 calc R U . . .
C33 C 0.39299(17) 0.12425(18) 0.58043(17) 0.0331(5) Uani 1 1 d . . . . .
C34 C 0.31168(19) 0.0785(2) 0.6669(2) 0.0445(6) Uani 1 1 d . . . . .
H34 H 0.304168 0.104074 0.717318 0.053 Uiso 1 1 calc R U . . .
C35 C 0.2415(2) -0.0053(2) 0.6788(3) 0.0602(8) Uani 1 1 d . . . . .
H35 H 0.187592 -0.036216 0.737418 0.072 Uiso 1 1 calc R U . . .
C36 C 0.2511(3) -0.0428(2) 0.6045(3) 0.0671(10) Uani 1 1 d . . . . .
H36 H 0.203506 -0.098513 0.612469 0.081 Uiso 1 1 calc R U . . .
C37 C 0.3302(3) 0.0014(2) 0.5193(3) 0.0635(9) Uani 1 1 d . . . . .
H37 H 0.336528 -0.024475 0.469196 0.076 Uiso 1 1 calc R U . . .
C38 C 0.4019(2) 0.0850(2) 0.5062(2) 0.0466(6) Uani 1 1 d . . . . .
H38 H 0.455843 0.114619 0.447605 0.056 Uiso 1 1 calc R U . . .
C39 C 0.74130(18) 0.17468(17) 0.85481(16) 0.0325(5) Uani 1 1 d . . . . .
C40 C 0.6765(2) 0.1142(2) 0.95028(19) 0.0502(7) Uani 1 1 d . . . . .
H40 H 0.605113 0.121220 0.961191 0.060 Uiso 1 1 calc R U . . .
C41 C 0.7167(3) 0.0434(3) 1.0298(2) 0.0676(9) Uani 1 1 d . . . . .
H41 H 0.672274 0.003918 1.093638 0.081 Uiso 1 1 calc R U . . .
C42 C 0.8205(3) 0.0315(3) 1.0148(3) 0.0751(10) Uani 1 1 d . . . . .
H42 H 0.847166 -0.016353 1.068254 0.090 Uiso 1 1 calc R U . . .
C43 C 0.8860(3) 0.0900(3) 0.9211(3) 0.0698(9) Uani 1 1 d . . . . .
H43 H 0.957114 0.081689 0.910838 0.084 Uiso 1 1 calc R U . . .
C44 C 0.8467(2) 0.1617(2) 0.8411(2) 0.0471(6) Uani 1 1 d . . . . .
H44 H 0.891811 0.201322 0.777738 0.056 Uiso 1 1 calc R U . . .
C45 C 0.78344(19) 0.38394(18) 0.87579(16) 0.0343(5) Uani 1 1 d . . . . .
C46 C 0.8758(2) 0.3775(2) 0.90717(19) 0.0463(6) Uani 1 1 d . . . . .
H46 H 0.940117 0.396649 0.860050 0.056 Uiso 1 1 calc R U . . .
C47 C 0.8702(2) 0.3420(3) 1.0100(2) 0.0544(7) Uani 1 1 d . . . . .
C48 C 0.7753(2) 0.3111(2) 1.08150(19) 0.0513(7) Uani 1 1 d . . . . .
H48 H 0.772956 0.285272 1.150453 0.062 Uiso 1 1 calc R U . . .
C49 C 0.6850(2) 0.3192(2) 1.04914(19) 0.0481(6) Uani 1 1 d . . . . .
C50 C 0.6887(2) 0.3570(2) 0.94606(18) 0.0426(6) Uani 1 1 d . . . . .
H50 H 0.626992 0.363973 0.924575 0.051 Uiso 1 1 calc R U . . .
C51 C 0.5747(3) 0.2371(3) 1.2175(2) 0.0703(9) Uani 1 1 d . . . . .
H51A H 0.501708 0.223602 1.251005 0.105 Uiso 1 1 calc R U . . .
H51B H 0.605134 0.168053 1.233793 0.105 Uiso 1 1 calc R U . . .
H51C H 0.608926 0.282350 1.240101 0.105 Uiso 1 1 calc R U . . .
C52 C 1.0554(3) 0.3745(5) 0.9796(3) 0.1110(18) Uani 1 1 d . . . . .
H52A H 1.108447 0.362679 1.016791 0.166 Uiso 1 1 calc R U . . .
H52B H 1.069345 0.336883 0.935875 0.166 Uiso 1 1 calc R U . . .
H52C H 1.055434 0.452240 0.939218 0.166 Uiso 1 1 calc R U . . .
C53 C 0.87691(17) 0.61168(17) 0.70747(15) 0.0295(4) Uani 1 1 d . . . . .
C54 C 0.81730(18) 0.68584(19) 0.73249(18) 0.0361(5) Uani 1 1 d . . . . .
H54 H 0.745798 0.682058 0.737569 0.043 Uiso 1 1 calc R U . . .
C55 C 0.86472(19) 0.76695(19) 0.75024(18) 0.0378(5) Uani 1 1 d . . . . .
C56 C 0.97063(18) 0.77227(19) 0.74304(17) 0.0360(5) Uani 1 1 d . . . . .
H56 H 1.002269 0.826061 0.754957 0.043 Uiso 1 1 calc R U . . .
C57 C 1.02952(17) 0.69705(18) 0.71798(16) 0.0317(5) Uani 1 1 d . . . . .
C58 C 0.98400(17) 0.61562(18) 0.70090(17) 0.0319(5) Uani 1 1 d . . . . .
H58 H 1.024021 0.564532 0.685342 0.038 Uiso 1 1 calc R U . . .
C59 C 0.8393(3) 0.9062(3) 0.8129(3) 0.0714(10) Uani 1 1 d . . . . .
H59A H 0.786759 0.952211 0.825547 0.107 Uiso 1 1 calc R U . . .
H59B H 0.857316 0.860320 0.875340 0.107 Uiso 1 1 calc R U . . .
H59C H 0.900236 0.951821 0.764561 0.107 Uiso 1 1 calc R U . . .
C60 C 1.1991(2) 0.6380(3) 0.6844(3) 0.0679(9) Uani 1 1 d . . . . .
H60A H 1.269935 0.656434 0.682505 0.102 Uiso 1 1 calc R U . . .
H60B H 1.176896 0.563385 0.733763 0.102 Uiso 1 1 calc R U . . .
H60C H 1.195017 0.644770 0.618504 0.102 Uiso 1 1 calc R U . . .
N1 N 0.74240(13) 0.43356(13) 0.62036(12) 0.0246(3) Uani 1 1 d . . . . .
N2 N 0.59868(13) 0.26422(13) 0.64319(12) 0.0253(4) Uani 1 1 d . . . . .
N3 N 0.56026(13) 0.39810(14) 0.45205(12) 0.0258(4) Uani 1 1 d . . . . .
N4 N 0.71976(13) 0.55568(13) 0.42033(12) 0.0253(4) Uani 1 1 d . . . . .
O1 O 0.80009(15) 0.83821(17) 0.77292(18) 0.0643(6) Uani 1 1 d . . . . .
O2 O 1.13411(12) 0.71040(15) 0.71130(14) 0.0462(4) Uani 1 1 d . . . . .
O3 O 0.95631(18) 0.3327(3) 1.04890(16) 0.0916(9) Uani 1 1 d . . . . .
O4 O 0.58671(17) 0.2912(2) 1.11289(16) 0.0819(8) Uani 1 1 d . . . . .
Cu1 Cu 0.65338(2) 0.41412(2) 0.53479(2) 0.02287(7) Uani 1 1 d . . . . .

loop_
_atom_site_aniso_label
_atom_site_aniso_U_11
_atom_site_aniso_U_22
_atom_site_aniso_U_33
_atom_site_aniso_U_23
_atom_site_aniso_U_13
_atom_site_aniso_U_12
C1 0.0260(10) 0.0235(10) 0.0285(10) -0.0115(8) -0.0078(8) 0.0018(8)
C2 0.0311(11) 0.0290(11) 0.0301(11) -0.0134(9) -0.0103(9) 0.0005(9)
C3 0.0333(11) 0.0305(11) 0.0278(11) -0.0127(9) -0.0105(9) 0.0005(9)
C4 0.0258(10) 0.0264(10) 0.0261(10) -0.0100(9) -0.0077(8) 0.0010(8)
C5 0.0287(10) 0.0262(10) 0.0238(10) -0.0076(8) -0.0075(8) -0.0001(8)
C6 0.0282(10) 0.0242(10) 0.0256(10) -0.0070(8) -0.0063(8) 0.0000(8)
C7 0.0401(12) 0.0240(11) 0.0366(12) -0.0060(9) -0.0149(10) -0.0006(9)
C8 0.0405(12) 0.0227(10) 0.0410(13) -0.0098(10) -0.0136(10) -0.0043(9)
C9 0.0280(10) 0.0233(10) 0.0293(11) -0.0097(9) -0.0060(8) -0.0015(8)
C10 0.0253(10) 0.0276(11) 0.0312(11) -0.0133(9) -0.0060(8) -0.0009(8)
C11 0.0253(10) 0.0296(11) 0.0289(11) -0.0142(9) -0.0058(8) 0.0015(8)
C12 0.0271(11) 0.0369(12) 0.0354(12) -0.0152(10) -0.0111(9) 0.0017(9)
C13 0.0340(12) 0.0378(12) 0.0317(11) -0.0133(10) -0.0147(9) 0.0063(9)
C14 0.0290(10) 0.0279(11) 0.0275(10) -0.0129(9) -0.0101(8) 0.0071(8)
C15 0.0347(11) 0.0251(10) 0.0250(10) -0.0093(9) -0.0093(9) 0.0047(8)
C16 0.0363(11) 0.0248(10) 0.0235(10) -0.0083(8) -0.0072(9) 0.0008(9)
C17 0.0446(13) 0.0337(12) 0.0230(11) -0.0046(9) -0.0053(9) -0.0062(10)
C18 0.0419(13) 0.0333(12) 0.0304(12) -0.0058(10) -0.0070(10) -0.0108(10)
C19 0.0304(11) 0.0256(10) 0.0277(11) -0.0098(9) -0.0053(8) -0.0017(8)
C20 0.0262(10) 0.0222(10) 0.0298(11) -0.0100(9) -0.0064(8) -0.0001(8)
C21 0.0309(11) 0.0262(10) 0.0250(10) -0.0065(9) -0.0075(8) -0.0049(8)
C22 0.0337(12) 0.0415(13) 0.0407(13) -0.0190(11) -0.0038(10) -0.0017(10)
C23 0.0297(12) 0.0641(18) 0.0430(14) -0.0222(13) -0.0009(10) -0.0102(11)
C24 0.0496(16) 0.0514(16) 0.0499(16) -0.0175(13) -0.0089(12) -0.0232(13)
C25 0.0576(17) 0.0315(13) 0.0698(19) -0.0215(13) -0.0200(14) -0.0060(12)
C26 0.0365(12) 0.0317(12) 0.0508(14) -0.0159(11) -0.0132(11) 0.0001(10)
C27 0.0348(12) 0.0360(12) 0.0253(11) -0.0083(9) -0.0095(9) -0.0024(9)
C28 0.076(2) 0.0499(16) 0.0356(14) -0.0180(12) -0.0159(13) -0.0009(14)
C29 0.095(3) 0.090(3) 0.0360(16) -0.0287(17) -0.0156(16) -0.012(2)
C30 0.067(2) 0.091(3) 0.0290(14) 0.0010(16) -0.0200(14) -0.0178(18)
C31 0.0549(17) 0.0543(18) 0.0441(16) 0.0071(14) -0.0193(13) 0.0006(14)
C32 0.0466(14) 0.0417(14) 0.0372(13) -0.0072(11) -0.0119(11) 0.0047(11)
C33 0.0300(11) 0.0263(11) 0.0408(12) -0.0091(10) -0.0141(10) -0.0016(9)
C34 0.0399(13) 0.0410(14) 0.0442(14) -0.0088(11) -0.0115(11) -0.0045(11)
C35 0.0430(15) 0.0455(16) 0.068(2) 0.0005(15) -0.0146(14) -0.0154(12)
C36 0.0610(19) 0.0327(14) 0.106(3) -0.0169(17) -0.0404(19) -0.0101(13)
C37 0.070(2) 0.0490(17) 0.093(2) -0.0405(18) -0.0397(19) 0.0024(15)
C38 0.0472(15) 0.0451(14) 0.0564(16) -0.0283(13) -0.0157(12) -0.0009(11)
C39 0.0414(12) 0.0253(11) 0.0306(11) -0.0083(9) -0.0153(10) -0.0006(9)
C40 0.0563(16) 0.0451(15) 0.0372(14) -0.0049(12) -0.0130(12) -0.0015(12)
C41 0.099(3) 0.0538(18) 0.0335(15) 0.0028(13) -0.0262(16) -0.0035(17)
C42 0.108(3) 0.058(2) 0.062(2) -0.0093(17) -0.057(2) 0.0184(19)
C43 0.067(2) 0.070(2) 0.081(2) -0.0260(19) -0.0464(19) 0.0249(17)
C44 0.0451(14) 0.0470(15) 0.0480(15) -0.0146(12) -0.0199(12) 0.0079(12)
C45 0.0476(13) 0.0298(11) 0.0270(11) -0.0110(9) -0.0134(10) -0.0030(10)
C46 0.0463(14) 0.0562(16) 0.0327(13) -0.0128(12) -0.0137(11) -0.0073(12)
C47 0.0566(17) 0.0673(19) 0.0401(15) -0.0171(14) -0.0237(13) -0.0044(14)
C48 0.0705(19) 0.0576(17) 0.0268(12) -0.0161(12) -0.0170(12) -0.0003(14)
C49 0.0538(16) 0.0583(17) 0.0330(13) -0.0219(12) -0.0066(11) 0.0009(13)
C50 0.0459(14) 0.0507(15) 0.0336(12) -0.0180(11) -0.0133(11) 0.0039(11)
C51 0.080(2) 0.078(2) 0.0387(16) -0.0186(16) 0.0014(15) -0.0072(18)
C52 0.058(2) 0.193(5) 0.065(2) -0.030(3) -0.0290(19) -0.009(3)
C53 0.0368(11) 0.0267(10) 0.0249(10) -0.0093(9) -0.0102(9) -0.0023(9)
C54 0.0307(11) 0.0405(13) 0.0397(13) -0.0199(11) -0.0075(10) 0.0005(9)
C55 0.0413(13) 0.0348(12) 0.0407(13) -0.0220(11) -0.0043(10) 0.0035(10)
C56 0.0413(13) 0.0328(12) 0.0391(12) -0.0213(10) -0.0071(10) -0.0049(10)
C57 0.0312(11) 0.0319(11) 0.0331(11) -0.0148(10) -0.0073(9) -0.0016(9)
C58 0.0353(12) 0.0294(11) 0.0351(12) -0.0172(10) -0.0098(9) 0.0031(9)
C59 0.072(2) 0.0576(19) 0.101(3) -0.059(2) -0.0024(19) 0.0035(16)
C60 0.0398(15) 0.083(2) 0.109(3) -0.066(2) -0.0246(17) 0.0185(15)
N1 0.0272(9) 0.0219(8) 0.0241(8) -0.0087(7) -0.0072(7) -0.0003(7)
N2 0.0263(9) 0.0230(8) 0.0256(9) -0.0083(7) -0.0080(7) -0.0010(7)
N3 0.0259(9) 0.0251(9) 0.0259(9) -0.0100(7) -0.0069(7) 0.0015(7)
N4 0.0299(9) 0.0223(8) 0.0228(8) -0.0086(7) -0.0061(7) -0.0008(7)
O1 0.0495(11) 0.0631(13) 0.1028(17) -0.0603(13) -0.0119(11) 0.0137(10)
O2 0.0305(9) 0.0510(10) 0.0688(12) -0.0369(10) -0.0116(8) -0.0008(7)
O3 0.0625(14) 0.154(3) 0.0449(12) -0.0204(14) -0.0291(11) -0.0110(15)
O4 0.0574(13) 0.138(2) 0.0375(11) -0.0287(13) -0.0026(10) 0.0057(14)
Cu1 0.02524(13) 0.02065(12) 0.02193(13) -0.00777(10) -0.00644(9) -0.00073(9)

loop_
_atom_type_symbol
_atom_type_description
_atom_type_scat_dispersion_real
_atom_type_scat_dispersion_imag
_atom_type_scat_source
C C 0.0033 0.0016 'International Tables Vol C Tables 4.2.6.8 and 6.1.1.4'
H H 0.0000 0.0000 'International Tables Vol C Tables 4.2.6.8 and 6.1.1.4'
N N 0.0061 0.0033 'International Tables Vol C Tables 4.2.6.8 and 6.1.1.4'
O O 0.0106 0.0060 'International Tables Vol C Tables 4.2.6.8 and 6.1.1.4'
Cu Cu 0.3201 1.2651 'International Tables Vol C Tables 4.2.6.8 and 6.1.1.4'

loop_
_geom_angle_atom_site_label_1
_geom_angle_atom_site_label_2
_geom_angle_atom_site_label_3
_geom_angle
_geom_angle_site_symmetry_1
_geom_angle_site_symmetry_3
_geom_angle_publ_flag
N1 C1 C20 123.66(17) . . ?
N1 C1 C2 109.48(17) . . ?
C20 C1 C2 126.66(18) . . ?
C3 C2 C1 107.22(17) . . ?
C3 C2 C53 124.39(18) . . ?
C1 C2 C53 128.16(18) . . ?
C2 C3 C4 106.83(18) . . ?
C2 C3 C45 125.74(19) . . ?
C4 C3 C45 127.00(19) . . ?
N1 C4 C5 124.28(17) . . ?
N1 C4 C3 109.79(17) . . ?
C5 C4 C3 125.67(18) . . ?
C6 C5 C4 122.87(18) . . ?
C6 C5 C39 117.88(18) . . ?
C4 C5 C39 118.92(17) . . ?
N2 C6 C5 125.20(18) . . ?
N2 C6 C7 109.94(17) . . ?
C5 C6 C7 124.73(19) . . ?
C8 C7 C6 107.00(19) . . ?
C8 C7 H7 126.5 . . ?
C6 C7 H7 126.5 . . ?
C7 C8 C9 107.56(18) . . ?
C7 C8 H8 126.2 . . ?
C9 C8 H8 126.2 . . ?
N2 C9 C10 125.44(18) . . ?
N2 C9 C8 109.69(17) . . ?
C10 C9 C8 124.87(18) . . ?
C11 C10 C9 123.43(18) . . ?
C11 C10 C33 118.50(18) . . ?
C9 C10 C33 117.96(18) . . ?
N3 C11 C10 125.07(18) . . ?
N3 C11 C12 109.64(18) . . ?
C10 C11 C12 125.05(19) . . ?
C13 C12 C11 107.40(19) . . ?
C13 C12 H12 126.3 . . ?
C11 C12 H12 126.3 . . ?
C12 C13 C14 107.25(19) . . ?
C12 C13 H13 126.4 . . ?
C14 C13 H13 126.4 . . ?
N3 C14 C15 125.50(18) . . ?
N3 C14 C13 109.78(18) . . ?
C15 C14 C13 124.60(19) . . ?
C14 C15 C16 123.39(19) . . ?
C14 C15 C27 118.59(18) . . ?
C16 C15 C27 117.92(18) . . ?
N4 C16 C15 125.07(19) . . ?
N4 C16 C17 109.80(18) . . ?
C15 C16 C17 125.12(19) . . ?
C18 C17 C16 107.16(19) . . ?
C18 C17 H17 126.4 . . ?
C16 C17 H17 126.4 . . ?
C17 C18 C19 107.28(19) . . ?
C17 C18 H18 126.4 . . ?
C19 C18 H18 126.4 . . ?
N4 C19 C20 125.87(18) . . ?
N4 C19 C18 110.00(18) . . ?
C20 C19 C18 124.00(19) . . ?
C19 C20 C1 123.57(18) . . ?
C19 C20 C21 116.15(18) . . ?
C1 C20 C21 120.26(17) . . ?
C26 C21 C22 118.7(2) . . ?
C26 C21 C20 120.9(2) . . ?
C22 C21 C20 120.3(2) . . ?
C21 C22 C23 120.2(2) . . ?
C21 C22 H22 119.9 . . ?
C23 C22 H22 119.9 . . ?
C24 C23 C22 120.3(2) . . ?
C24 C23 H23 119.9 . . ?
C22 C23 H23 119.9 . . ?
C23 C24 C25 120.1(2) . . ?
C23 C24 H24 119.9 . . ?
C25 C24 H24 119.9 . . ?
C24 C25 C26 119.9(2) . . ?
C24 C25 H25 120.1 . . ?
C26 C25 H25 120.1 . . ?
C21 C26 C25 120.7(2) . . ?
C21 C26 H26 119.6 . . ?
C25 C26 H26 119.6 . . ?
C32 C27 C28 118.6(2) . . ?
C32 C27 C15 121.4(2) . . ?
C28 C27 C15 119.9(2) . . ?
C27 C28 C29 120.4(3) . . ?
C27 C28 H28 119.8 . . ?
C29 C28 H28 119.8 . . ?
C30 C29 C28 120.4(3) . . ?
C30 C29 H29 119.8 . . ?
C28 C29 H29 119.8 . . ?
C29 C30 C31 120.0(3) . . ?
C29 C30 H30 120.0 . . ?
C31 C30 H30 120.0 . . ?
C30 C31 C32 120.3(3) . . ?
C30 C31 H31 119.9 . . ?
C32 C31 H31 119.9 . . ?
C27 C32 C31 120.3(3) . . ?
C27 C32 H32 119.8 . . ?
C31 C32 H32 119.8 . . ?
C34 C33 C38 118.6(2) . . ?
C34 C33 C10 121.0(2) . . ?
C38 C33 C10 120.4(2) . . ?
C33 C34 C35 120.4(3) . . ?
C33 C34 H34 119.8 . . ?
C35 C34 H34 119.8 . . ?
C36 C35 C34 120.3(3) . . ?
C36 C35 H35 119.9 . . ?
C34 C35 H35 119.9 . . ?
C37 C36 C35 120.0(2) . . ?
C37 C36 H36 120.0 . . ?
C35 C36 H36 120.0 . . ?
C36 C37 C38 120.6(3) . . ?
C36 C37 H37 119.7 . . ?
C38 C37 H37 119.7 . . ?
C33 C38 C37 120.1(3) . . ?
C33 C38 H38 119.9 . . ?
C37 C38 H38 119.9 . . ?
C44 C39 C40 118.0(2) . . ?
C44 C39 C5 119.0(2) . . ?
C40 C39 C5 123.0(2) . . ?
C39 C40 C41 120.9(3) . . ?
C39 C40 H40 119.6 . . ?
C41 C40 H40 119.6 . . ?
C42 C41 C40 120.3(3) . . ?
C42 C41 H41 119.9 . . ?
C40 C41 H41 119.9 . . ?
C41 C42 C43 119.9(3) . . ?
C41 C42 H42 120.1 . . ?
C43 C42 H42 120.1 . . ?
C42 C43 C44 120.3(3) . . ?
C42 C43 H43 119.8 . . ?
C44 C43 H43 119.8 . . ?
C39 C44 C43 120.6(3) . . ?
C39 C44 H44 119.7 . . ?
C43 C44 H44 119.7 . . ?
C50 C45 C46 120.1(2) . . ?
C50 C45 C3 120.1(2) . . ?
C46 C45 C3 119.8(2) . . ?
C47 C46 C45 118.7(2) . . ?
C47 C46 H46 120.6 . . ?
C45 C46 H46 120.6 . . ?
O3 C47 C48 115.1(2) . . ?
O3 C47 C46 123.4(3) . . ?
C48 C47 C46 121.5(2) . . ?
C49 C48 C47 119.0(2) . . ?
C49 C48 H48 120.5 . . ?
C47 C48 H48 120.5 . . ?
C48 C49 O4 124.2(2) . . ?
C48 C49 C50 120.5(2) . . ?
O4 C49 C50 115.4(2) . . ?
C45 C50 C49 120.1(2) . . ?
C45 C50 H50 119.9 . . ?
C49 C50 H50 119.9 . . ?
O4 C51 H51A 109.5 . . ?
O4 C51 H51B 109.5 . . ?
H51A C51 H51B 109.5 . . ?
O4 C51 H51C 109.5 . . ?
H51A C51 H51C 109.5 . . ?
H51B C51 H51C 109.5 . . ?
O3 C52 H52A 109.5 . . ?
O3 C52 H52B 109.5 . . ?
H52A C52 H52B 109.5 . . ?
O3 C52 H52C 109.5 . . ?
H52A C52 H52C 109.5 . . ?
H52B C52 H52C 109.5 . . ?
C54 C53 C58 120.69(19) . . ?
C54 C53 C2 120.22(19) . . ?
C58 C53 C2 119.05(19) . . ?
C53 C54 C55 119.7(2) . . ?
C53 C54 H54 120.2 . . ?
C55 C54 H54 120.2 . . ?
O1 C55 C56 124.1(2) . . ?
O1 C55 C54 115.8(2) . . ?
C56 C55 C54 120.1(2) . . ?
C55 C56 C57 119.5(2) . . ?
C55 C56 H56 120.2 . . ?
C57 C56 H56 120.2 . . ?
O2 C57 C56 114.97(18) . . ?
O2 C57 C58 123.8(2) . . ?
C56 C57 C58 121.3(2) . . ?
C57 C58 C53 118.7(2) . . ?
C57 C58 H58 120.7 . . ?
C53 C58 H58 120.7 . . ?
O1 C59 H59A 109.5 . . ?
O1 C59 H59B 109.5 . . ?
H59A C59 H59B 109.5 . . ?
O1 C59 H59C 109.5 . . ?
H59A C59 H59C 109.5 . . ?
H59B C59 H59C 109.5 . . ?
O2 C60 H60A 109.5 . . ?
O2 C60 H60B 109.5 . . ?
H60A C60 H60B 109.5 . . ?
O2 C60 H60C 109.5 . . ?
H60A C60 H60C 109.5 . . ?
H60B C60 H60C 109.5 . . ?
C4 N1 C1 106.28(16) . . ?
C4 N1 Cu1 126.09(13) . . ?
C1 N1 Cu1 126.30(13) . . ?
C9 N2 C6 105.73(16) . . ?
C9 N2 Cu1 126.57(13) . . ?
C6 N2 Cu1 126.26(13) . . ?
C14 N3 C11 105.76(16) . . ?
C14 N3 Cu1 127.02(13) . . ?
C11 N3 Cu1 126.98(13) . . ?
C19 N4 C16 105.67(16) . . ?
C19 N4 Cu1 126.31(13) . . ?
C16 N4 Cu1 127.25(13) . . ?
C55 O1 C59 117.6(2) . . ?
C57 O2 C60 118.12(19) . . ?
C47 O3 C52 118.2(2) . . ?
C49 O4 C51 119.8(2) . . ?
N4 Cu1 N2 173.82(7) . . ?
N4 Cu1 N3 89.89(7) . . ?
N2 Cu1 N3 90.22(7) . . ?
N4 Cu1 N1 90.17(7) . . ?
N2 Cu1 N1 89.99(7) . . ?
N3 Cu1 N1 177.58(7) . . ?

loop_
_geom_bond_atom_site_label_1
_geom_bond_atom_site_label_2
_geom_bond_distance
_geom_bond_site_symmetry_2
_geom_bond_publ_flag
C1 N1 1.384(2) . ?
C1 C20 1.397(3) . ?
C1 C2 1.450(3) . ?
C2 C3 1.358(3) . ?
C2 C53 1.493(3) . ?
C3 C4 1.453(3) . ?
C3 C45 1.485(3) . ?
C4 N1 1.376(3) . ?
C4 C5 1.403(3) . ?
C5 C6 1.398(3) . ?
C5 C39 1.499(3) . ?
C6 N2 1.381(3) . ?
C6 C7 1.435(3) . ?
C7 C8 1.350(3) . ?
C7 H7 0.9300 . ?
C8 C9 1.433(3) . ?
C8 H8 0.9300 . ?
C9 N2 1.381(2) . ?
C9 C10 1.400(3) . ?
C10 C11 1.393(3) . ?
C10 C33 1.499(3) . ?
C11 N3 1.381(2) . ?
C11 C12 1.436(3) . ?
C12 C13 1.344(3) . ?
C12 H12 0.9300 . ?
C13 C14 1.438(3) . ?
C13 H13 0.9300 . ?
C14 N3 1.377(3) . ?
C14 C15 1.390(3) . ?
C15 C16 1.396(3) . ?
C15 C27 1.499(3) . ?
C16 N4 1.383(3) . ?
C16 C17 1.436(3) . ?
C17 C18 1.347(3) . ?
C17 H17 0.9300 . ?
C18 C19 1.436(3) . ?
C18 H18 0.9300 . ?
C19 N4 1.375(2) . ?
C19 C20 1.396(3) . ?
C20 C21 1.502(3) . ?
C21 C26 1.380(3) . ?
C21 C22 1.387(3) . ?
C22 C23 1.388(3) . ?
C22 H22 0.9300 . ?
C23 C24 1.365(4) . ?
C23 H23 0.9300 . ?
C24 C25 1.374(4) . ?
C24 H24 0.9300 . ?
C25 C26 1.385(3) . ?
C25 H25 0.9300 . ?
C26 H26 0.9300 . ?
C27 C32 1.383(3) . ?
C27 C28 1.385(3) . ?
C28 C29 1.386(4) . ?
C28 H28 0.9300 . ?
C29 C30 1.363(5) . ?
C29 H29 0.9300 . ?
C30 C31 1.369(5) . ?
C30 H30 0.9300 . ?
C31 C32 1.389(4) . ?
C31 H31 0.9300 . ?
C32 H32 0.9300 . ?
C33 C34 1.386(3) . ?
C33 C38 1.386(3) . ?
C34 C35 1.387(4) . ?
C34 H34 0.9300 . ?
C35 C36 1.370(5) . ?
C35 H35 0.9300 . ?
C36 C37 1.357(5) . ?
C36 H36 0.9300 . ?
C37 C38 1.392(4) . ?
C37 H37 0.9300 . ?
C38 H38 0.9300 . ?
C39 C44 1.380(3) . ?
C39 C40 1.385(3) . ?
C40 C41 1.387(4) . ?
C40 H40 0.9300 . ?
C41 C42 1.357(5) . ?
C41 H41 0.9300 . ?
C42 C43 1.368(5) . ?
C42 H42 0.9300 . ?
C43 C44 1.388(4) . ?
C43 H43 0.9300 . ?
C44 H44 0.9300 . ?
C45 C50 1.377(3) . ?
C45 C46 1.391(3) . ?
C46 C47 1.385(3) . ?
C46 H46 0.9300 . ?
C47 O3 1.370(3) . ?
C47 C48 1.385(4) . ?
C48 C49 1.371(4) . ?
C48 H48 0.9300 . ?
C49 O4 1.373(3) . ?
C49 C50 1.391(3) . ?
C50 H50 0.9300 . ?
C51 O4 1.390(3) . ?
C51 H51A 0.9600 . ?
C51 H51B 0.9600 . ?
C51 H51C 0.9600 . ?
C52 O3 1.420(4) . ?
C52 H52A 0.9600 . ?
C52 H52B 0.9600 . ?
C52 H52C 0.9600 . ?
C53 C54 1.376(3) . ?
C53 C58 1.395(3) . ?
C54 C55 1.398(3) . ?
C54 H54 0.9300 . ?
C55 O1 1.365(3) . ?
C55 C56 1.378(3) . ?
C56 C57 1.383(3) . ?
C56 H56 0.9300 . ?
C57 O2 1.370(3) . ?
C57 C58 1.384(3) . ?
C58 H58 0.9300 . ?
C59 O1 1.427(3) . ?
C59 H59A 0.9600 . ?
C59 H59B 0.9600 . ?
C59 H59C 0.9600 . ?
C60 O2 1.406(3) . ?
C60 H60A 0.9600 . ?
C60 H60B 0.9600 . ?
C60 H60C 0.9600 . ?
N1 Cu1 2.0049(16) . ?
N2 Cu1 1.9904(16) . ?
N3 Cu1 1.9936(16) . ?
N4 Cu1 1.9845(16) . ?

loop_
_geom_hbond_atom_site_label_D
_geom_hbond_atom_site_label_H
_geom_hbond_atom_site_label_A
_geom_hbond_distance_DH
_geom_hbond_distance_HA
_geom_hbond_distance_DA
_geom_hbond_angle_DHA
_geom_hbond_site_symmetry_A
_geom_hbond_publ_flag
C48 H48 O2 0.93 2.64 3.453(3) 146.4 2_767 yes

loop_
_geom_torsion_atom_site_label_1
_geom_torsion_atom_site_label_2
_geom_torsion_atom_site_label_3
_geom_torsion_atom_site_label_4
_geom_torsion
_geom_torsion_site_symmetry_1
_geom_torsion_site_symmetry_2
_geom_torsion_site_symmetry_3
_geom_torsion_site_symmetry_4
_geom_torsion_publ_flag
N1 C1 C2 C3 3.3(2) . . . . ?
C20 C1 C2 C3 -171.6(2) . . . . ?
N1 C1 C2 C53 -171.3(2) . . . . ?
C20 C1 C2 C53 13.8(4) . . . . ?
C1 C2 C3 C4 0.6(2) . . . . ?
C53 C2 C3 C4 175.4(2) . . . . ?
C1 C2 C3 C45 -172.3(2) . . . . ?
C53 C2 C3 C45 2.5(4) . . . . ?
C2 C3 C4 N1 -4.4(2) . . . . ?
C45 C3 C4 N1 168.4(2) . . . . ?
C2 C3 C4 C5 170.0(2) . . . . ?
C45 C3 C4 C5 -17.2(4) . . . . ?
N1 C4 C5 C6 -19.1(3) . . . . ?
C3 C4 C5 C6 167.3(2) . . . . ?
N1 C4 C5 C39 154.1(2) . . . . ?
C3 C4 C5 C39 -19.5(3) . . . . ?
C4 C5 C6 N2 -4.1(3) . . . . ?
C39 C5 C6 N2 -177.37(19) . . . . ?
C4 C5 C6 C7 -179.5(2) . . . . ?
C39 C5 C6 C7 7.2(3) . . . . ?
N2 C6 C7 C8 -2.7(3) . . . . ?
C5 C6 C7 C8 173.4(2) . . . . ?
C6 C7 C8 C9 1.3(3) . . . . ?
C7 C8 C9 N2 0.4(3) . . . . ?
C7 C8 C9 C10 -179.3(2) . . . . ?
N2 C9 C10 C11 10.0(3) . . . . ?
C8 C9 C10 C11 -170.4(2) . . . . ?
N2 C9 C10 C33 -173.8(2) . . . . ?
C8 C9 C10 C33 5.9(3) . . . . ?
C9 C10 C11 N3 5.8(3) . . . . ?
C33 C10 C11 N3 -170.38(19) . . . . ?
C9 C10 C11 C12 179.7(2) . . . . ?
C33 C10 C11 C12 3.5(3) . . . . ?
N3 C11 C12 C13 2.8(2) . . . . ?
C10 C11 C12 C13 -171.9(2) . . . . ?
C11 C12 C13 C14 -0.3(2) . . . . ?
C12 C13 C14 N3 -2.3(2) . . . . ?
C12 C13 C14 C15 173.8(2) . . . . ?
N3 C14 C15 C16 -8.8(3) . . . . ?
C13 C14 C15 C16 175.8(2) . . . . ?
N3 C14 C15 C27 167.52(19) . . . . ?
C13 C14 C15 C27 -7.9(3) . . . . ?
C14 C15 C16 N4 -5.5(3) . . . . ?
C27 C15 C16 N4 178.2(2) . . . . ?
C14 C15 C16 C17 176.0(2) . . . . ?
C27 C15 C16 C17 -0.3(3) . . . . ?
N4 C16 C17 C18 -2.4(3) . . . . ?
C15 C16 C17 C18 176.4(2) . . . . ?
C16 C17 C18 C19 0.6(3) . . . . ?
C17 C18 C19 N4 1.4(3) . . . . ?
C17 C18 C19 C20 -174.7(2) . . . . ?
N4 C19 C20 C1 7.7(3) . . . . ?
C18 C19 C20 C1 -176.8(2) . . . . ?
N4 C19 C20 C21 -173.6(2) . . . . ?
C18 C19 C20 C21 1.9(3) . . . . ?
N1 C1 C20 C19 13.1(3) . . . . ?
C2 C1 C20 C19 -172.6(2) . . . . ?
N1 C1 C20 C21 -165.51(19) . . . . ?
C2 C1 C20 C21 8.7(3) . . . . ?
C19 C20 C21 C26 84.0(3) . . . . ?
C1 C20 C21 C26 -97.3(3) . . . . ?
C19 C20 C21 C22 -93.7(2) . . . . ?
C1 C20 C21 C22 85.0(3) . . . . ?
C26 C21 C22 C23 1.5(3) . . . . ?
C20 C21 C22 C23 179.3(2) . . . . ?
C21 C22 C23 C24 -0.1(4) . . . . ?
C22 C23 C24 C25 -1.1(4) . . . . ?
C23 C24 C25 C26 0.7(4) . . . . ?
C22 C21 C26 C25 -1.9(4) . . . . ?
C20 C21 C26 C25 -179.6(2) . . . . ?
C24 C25 C26 C21 0.8(4) . . . . ?
C14 C15 C27 C32 119.0(2) . . . . ?
C16 C15 C27 C32 -64.5(3) . . . . ?
C14 C15 C27 C28 -62.8(3) . . . . ?
C16 C15 C27 C28 113.7(3) . . . . ?
C32 C27 C28 C29 -0.3(4) . . . . ?
C15 C27 C28 C29 -178.6(3) . . . . ?
C27 C28 C29 C30 0.3(5) . . . . ?
C28 C29 C30 C31 0.3(5) . . . . ?
C29 C30 C31 C32 -0.8(5) . . . . ?
C28 C27 C32 C31 -0.2(4) . . . . ?
C15 C27 C32 C31 178.0(2) . . . . ?
C30 C31 C32 C27 0.8(4) . . . . ?
C11 C10 C33 C34 -122.3(2) . . . . ?
C9 C10 C33 C34 61.2(3) . . . . ?
C11 C10 C33 C38 58.2(3) . . . . ?
C9 C10 C33 C38 -118.3(2) . . . . ?
C38 C33 C34 C35 0.4(4) . . . . ?
C10 C33 C34 C35 -179.1(2) . . . . ?
C33 C34 C35 C36 -0.7(4) . . . . ?
C34 C35 C36 C37 0.6(5) . . . . ?
C35 C36 C37 C38 -0.2(5) . . . . ?
C34 C33 C38 C37 0.0(4) . . . . ?
C10 C33 C38 C37 179.5(2) . . . . ?
C36 C37 C38 C33 -0.1(4) . . . . ?
C6 C5 C39 C44 112.3(2) . . . . ?
C4 C5 C39 C44 -61.2(3) . . . . ?
C6 C5 C39 C40 -66.7(3) . . . . ?
C4 C5 C39 C40 119.7(3) . . . . ?
C44 C39 C40 C41 0.5(4) . . . . ?
C5 C39 C40 C41 179.5(2) . . . . ?
C39 C40 C41 C42 -0.6(5) . . . . ?
C40 C41 C42 C43 0.3(5) . . . . ?
C41 C42 C43 C44 0.1(5) . . . . ?
C40 C39 C44 C43 0.0(4) . . . . ?
C5 C39 C44 C43 -179.1(2) . . . . ?
C42 C43 C44 C39 -0.3(5) . . . . ?
C2 C3 C45 C50 116.6(3) . . . . ?
C4 C3 C45 C50 -54.9(3) . . . . ?
C2 C3 C45 C46 -62.6(3) . . . . ?
C4 C3 C45 C46 125.9(3) . . . . ?
C50 C45 C46 C47 1.0(4) . . . . ?
C3 C45 C46 C47 -179.9(2) . . . . ?
C45 C46 C47 O3 180.0(3) . . . . ?
C45 C46 C47 C48 1.3(4) . . . . ?
O3 C47 C48 C49 179.1(3) . . . . ?
C46 C47 C48 C49 -2.0(5) . . . . ?
C47 C48 C49 O4 -179.9(3) . . . . ?
C47 C48 C49 C50 0.6(4) . . . . ?
C46 C45 C50 C49 -2.4(4) . . . . ?
C3 C45 C50 C49 178.5(2) . . . . ?
C48 C49 C50 C45 1.6(4) . . . . ?
O4 C49 C50 C45 -177.9(3) . . . . ?
C3 C2 C53 C54 -88.7(3) . . . . ?
C1 C2 C53 C54 85.0(3) . . . . ?
C3 C2 C53 C58 88.8(3) . . . . ?
C1 C2 C53 C58 -97.5(3) . . . . ?
C58 C53 C54 C55 0.8(3) . . . . ?
C2 C53 C54 C55 178.3(2) . . . . ?
C53 C54 C55 O1 178.9(2) . . . . ?
C53 C54 C55 C56 -0.2(4) . . . . ?
O1 C55 C56 C57 -179.0(2) . . . . ?
C54 C55 C56 C57 0.1(4) . . . . ?
C55 C56 C57 O2 179.1(2) . . . . ?
C55 C56 C57 C58 -0.6(4) . . . . ?
O2 C57 C58 C53 -178.5(2) . . . . ?
C56 C57 C58 C53 1.2(3) . . . . ?
C54 C53 C58 C57 -1.3(3) . . . . ?
C2 C53 C58 C57 -178.80(19) . . . . ?
C5 C4 N1 C1 -168.1(2) . . . . ?
C3 C4 N1 C1 6.3(2) . . . . ?
C5 C4 N1 Cu1 24.4(3) . . . . ?
C3 C4 N1 Cu1 -161.12(14) . . . . ?
C20 C1 N1 C4 169.15(19) . . . . ?
C2 C1 N1 C4 -5.9(2) . . . . ?
C20 C1 N1 Cu1 -23.4(3) . . . . ?
C2 C1 N1 Cu1 161.48(14) . . . . ?
C10 C9 N2 C6 177.7(2) . . . . ?
C8 C9 N2 C6 -2.0(2) . . . . ?
C10 C9 N2 Cu1 -15.4(3) . . . . ?
C8 C9 N2 Cu1 164.94(15) . . . . ?
C5 C6 N2 C9 -173.2(2) . . . . ?
C7 C6 N2 C9 2.8(2) . . . . ?
C5 C6 N2 Cu1 19.8(3) . . . . ?
C7 C6 N2 Cu1 -164.15(15) . . . . ?
C15 C14 N3 C11 -172.1(2) . . . . ?
C13 C14 N3 C11 3.9(2) . . . . ?
C15 C14 N3 Cu1 13.3(3) . . . . ?
C13 C14 N3 Cu1 -170.72(14) . . . . ?
C10 C11 N3 C14 170.6(2) . . . . ?
C12 C11 N3 C14 -4.1(2) . . . . ?
C10 C11 N3 Cu1 -14.8(3) . . . . ?
C12 C11 N3 Cu1 170.55(14) . . . . ?
C20 C19 N4 C16 173.2(2) . . . . ?
C18 C19 N4 C16 -2.8(2) . . . . ?
C20 C19 N4 Cu1 -16.3(3) . . . . ?
C18 C19 N4 Cu1 167.66(15) . . . . ?
C15 C16 N4 C19 -175.5(2) . . . . ?
C17 C16 N4 C19 3.2(2) . . . . ?
C15 C16 N4 Cu1 14.1(3) . . . . ?
C17 C16 N4 Cu1 -167.20(15) . . . . ?
C56 C55 O1 C59 -14.1(4) . . . . ?
C54 C55 O1 C59 166.7(3) . . . . ?
C56 C57 O2 C60 -178.9(2) . . . . ?
C58 C57 O2 C60 0.8(4) . . . . ?
C48 C47 O3 C52 -173.0(4) . . . . ?
C46 C47 O3 C52 8.2(5) . . . . ?
C48 C49 O4 C51 -9.3(5) . . . . ?
C50 C49 O4 C51 170.2(3) . . . . ?
